data_1528840
loop_
_publ_author_name
'Samanamu, C.R.'
'Zamora, E.N.'
'Richards, A.F.'
'Montchamp, J.L.'

_publ_section_title
;
 Synthesis of homo and hetero metal-phosphonate frameworks from
 bi-functional aminomethylphosphonic acid
;
_journal_name_full 'Journal of Solid State Chemistry'
_journal_page_first 1462
_journal_page_last 1471
_journal_volume 181
_journal_year 2008
_chemical_formula_sum 'C H5 Cl N O3 P Zn'
_chemical_name_systematic 'Zn (P O3 C H2 N H3) Cl'
_space_group_IT_number 14
_symmetry_space_group_name_Hall '-P 2ybc'
_symmetry_space_group_name_H-M 'P 1 21/c 1'
_cell_angle_alpha 90
_cell_angle_beta 107.225
_cell_angle_gamma 90
_cell_formula_units_Z 4
_cell_length_a 4.7551
_cell_length_b 15.6652
_cell_length_c 8.1084
_cell_volume 576.902
_citation_journal_id_ASTM JSSCBI
_cod_data_source_file Samanamu_JSSCBI_2008_1533.cif
_cod_data_source_block C1H5Cl1N1O3P1Zn1
_cod_original_formula_sum 'C1 H5 Cl1 N1 O3 P1 Zn1'
_cod_database_code 1528840

loop_
_symmetry_equiv_pos_as_xyz
x,y,z
-x,y+1/2,-z+1/2
-x,-y,-z
x,-y-1/2,z-1/2

loop_
_atom_site_label
_atom_site_type_symbol
_atom_site_fract_x
_atom_site_fract_y
_atom_site_fract_z
_atom_site_occupancy
_atom_site_U_iso_or_equiv
H1 H-1 -0.9294 0.4647 -0.2652 1 0.0
P1 P+5 -0.9538 0.3362 -0.41422 1 0.0
Cl1 Cl-1 -0.56028 0.41511 -0.87455 1 0.0
O3 O-2 -0.2129 0.28141 -0.5115 1 0.0
H4 H+1 -1.369 0.354 -0.214 1 0.0
H5 H+1 -1.292 0.437 -0.132 1 0.0
Zn1 Zn+2 -0.58766 0.320611 -0.67124 1 0.0
H3 H+1 -1.08 0.364 -0.098 1 0.0
O2 O-2 -0.7432 0.2108 -0.763 1 0.0
O1 O-2 -0.792 0.37837 -0.528 1 0.0
N1 N-3 -1.2107 0.39318 -0.1738 1 0.0
H2 H-1 -1.2448 0.4545 -0.4016 1 0.0
C1 C+2 -1.09 0.42431 -0.3139 1 0.0
